data_9013992
loop_
_publ_author_name
'Bindi, L.'
'Pekov, I. V.'

_publ_section_title
;
 Crystal chemistry of extremely Cu-rich cupropearceite
 from the Sarbay mine, Northern Kazakhstan
 Location: Sarbay mine, Northern Kazakhstan
;
_journal_name_full 'Zapiski Rossiiskogo Mineralogicheskogo Obshchetstva'
_journal_page_first 44
_journal_page_last 50
_journal_volume 138
_journal_year 2009
_chemical_formula_sum 'Ag10.332 As1.602 Cu5.668 S11 Sb0.398'
_chemical_name_mineral Cupropearceite
_space_group_IT_number 164
_symmetry_space_group_name_Hall '-P 3 2"'
_symmetry_space_group_name_H-M 'P -3 m 1'
_cell_angle_alpha 90
_cell_angle_beta 90
_cell_angle_gamma 120
_cell_length_a 7.2567
_cell_length_b 7.2567
_cell_length_c 11.8193
_cell_formula_units_Z 1
_cell_volume 539.015
_database_code_amcsd 0015712
_exptl_crystal_density_diffrn 6.149
_cod_original_formula_sum 'Ag10.332 Cu5.668 (As1.602 Sb.398) S11'
_cod_database_code 9013992

loop_
_space_group_symop_operation_xyz
x,y,z
-y,-x,z
y,-x+y,-z
-x,-x+y,-z
-x+y,-x,z
-x+y,y,z
-x,-y,-z
y,x,-z
-y,x-y,z
x,x-y,z
x-y,x,-z
x-y,-y,-z

loop_
_atom_site_label
_atom_site_fract_x
_atom_site_fract_y
_atom_site_fract_z
_atom_site_occupancy
_atom_site_U_iso_or_equiv
Ag1 0.31106 0.15553 0.38548 0.22200 0.03210
Cu1 0.31106 0.15553 0.38548 0.77800 0.03210
Ag2 0.36020 0.16100 0.12410 0.35000 0.10800
Ag3 0.29920 -0.08450 0.11900 0.40000 0.10500
As 0.33333 0.66667 0.40680 0.80100 0.02150
Sb 0.33333 0.66667 0.40680 0.19900 0.02150
Cu2 0.00000 0.00000 0.00000 1.00000 0.03080
S1 0.00000 0.00000 0.18250 1.00000 0.03450
S2 0.01672 0.50836 0.31338 1.00000 0.02880
S3 0.66667 0.33333 0.02000 1.00000 0.03590
S4 0.00000 0.00000 0.50000 1.00000 0.09800

loop_
_cod_related_entry_id
_cod_related_entry_database
_cod_related_entry_code
1 AMCSD 0015712
